data_7152397
loop_
_publ_author_name
'Chevallier, Floris'
'Blin, Thomas'
'Nagaradja, Elisabeth'
'Lassagne, Fr\'ed\'eric'
'Roisnel, Thierry'
'Halauko, Yury S.'
'Matulis, Vadim E.'
'Ivashkevich, Oleg A.'
'Mongin, Florence'

_publ_section_title
;
 Deproto-metallation and computed CH acidity of 2-aryl-1,2,3-triazoles.
;
_journal_issue 25
_journal_name_full 'Organic &amp; biomolecular chemistry'
_journal_page_first 4878
_journal_page_last 4885
_journal_paper_doi 10.1039/c2ob25554e
_journal_volume 10
_journal_year 2012
_chemical_compound_source 'synthesis as described'
_chemical_formula_moiety '2(C9 H7 I2 N3 O)'
_chemical_formula_sum 'C9 H7 I2 N3 O'
_chemical_formula_weight 426.97
_chemical_name_systematic
;
?
;
_space_group_IT_number 2
_symmetry_cell_setting triclinic
_symmetry_Int_Tables_number 2
_symmetry_space_group_name_Hall '-P 1'
_symmetry_space_group_name_H-M 'P -1'
_atom_sites_solution_hydrogens geom
_atom_sites_solution_primary direct
_atom_sites_solution_secondary difmap
_audit_conform_dict_location ftp://ftp.iucr.org/pub/cif_core.dic
_audit_conform_dict_name cif_core.dic
_audit_conform_dict_version 2.4
_audit_creation_date 2011-10-28T17:04:34-00:00
_audit_creation_method 'WinGX routine CIF_UPDATE'
_cell_angle_alpha 79.833(4)
_cell_angle_beta 89.092(4)
_cell_angle_gamma 80.124(4)
_cell_formula_units_Z 4
_cell_length_a 7.7817(6)
_cell_length_b 10.5301(8)
_cell_length_c 14.2726(11)
_cell_measurement_reflns_used 5667
_cell_measurement_temperature 150(2)
_cell_measurement_theta_max 27.37
_cell_measurement_theta_min 2.9
_cell_measurement_wavelength 0.71073
_cell_volume 1133.98(15)
_computing_cell_refinement 'Bruker APEX2 (Bruker, 2006)'
_computing_data_collection 'Bruker APEX2 (Bruker, 2006)'
_computing_data_reduction 'Bruker APEX2 (Bruker, 2006)'
_computing_molecular_graphics 'Ortep-3 for Windows (Farrugia, 1997)'
_computing_publication_material
;
WinGX publication routines (Farrugia, 1999),
CRYSCAL (T. Roisnel, local program)
;
_computing_structure_refinement 'SHELXL-97 (Sheldrick, 1997)'
_computing_structure_solution 'SIR97 (Altomare et al., 1999)'
_diffrn_ambient_temperature 150(2)
_diffrn_detector 'CCD plate'
_diffrn_measured_fraction_theta_full 0.992
_diffrn_measured_fraction_theta_max 0.992
_diffrn_measurement_device_type 'APEXII, Bruker-AXS'
_diffrn_measurement_method 'CCD rotation images, thin slices'
_diffrn_radiation_monochromator graphite
_diffrn_radiation_probe x-ray
_diffrn_radiation_type MoK\a
_diffrn_radiation_wavelength 0.71073
_diffrn_reflns_av_R_equivalents 0.0414
_diffrn_reflns_av_unetI/netI 0.0473
_diffrn_reflns_limit_h_max 9
_diffrn_reflns_limit_h_min -10
_diffrn_reflns_limit_k_max 13
_diffrn_reflns_limit_k_min -13
_diffrn_reflns_limit_l_max 18
_diffrn_reflns_limit_l_min -18
_diffrn_reflns_number 14983
_diffrn_reflns_theta_full 27.49
_diffrn_reflns_theta_max 27.49
_diffrn_reflns_theta_min 3.01
_exptl_absorpt_coefficient_mu 5.524
_exptl_absorpt_correction_T_max 0.847
_exptl_absorpt_correction_T_min 0.590
_exptl_absorpt_correction_type multi-scan
_exptl_absorpt_process_details
;
[Sheldrick, G.M. (2002). SADABS Bruker AXS Inc., Madison, Wisconsin, USA]
;
_exptl_crystal_colour colourless
_exptl_crystal_density_diffrn 2.501
_exptl_crystal_density_method 'not measured'
_exptl_crystal_description stick
_exptl_crystal_F_000 784
_exptl_crystal_size_max 0.45
_exptl_crystal_size_mid 0.04
_exptl_crystal_size_min 0.03
_refine_diff_density_max 2.739
_refine_diff_density_min -1.154
_refine_diff_density_rms 0.221
_refine_ls_extinction_method none
_refine_ls_goodness_of_fit_ref 1.032
_refine_ls_hydrogen_treatment constr
_refine_ls_matrix_type full
_refine_ls_number_parameters 273
_refine_ls_number_reflns 5165
_refine_ls_number_restraints 0
_refine_ls_restrained_S_all 1.032
_refine_ls_R_factor_all 0.049
_refine_ls_R_factor_gt 0.0374
_refine_ls_shift/su_max 0.02
_refine_ls_shift/su_mean 0.002
_refine_ls_structure_factor_coef Fsqd
_refine_ls_weighting_details 'calc w=1/[\s^2^(Fo^2^)+(0.0534P)^2^+0.0000P] where P=(Fo^2^+2Fc^2^)/3'
_refine_ls_weighting_scheme calc
_refine_ls_wR_factor_gt 0.0895
_refine_ls_wR_factor_ref 0.0968
_reflns_number_gt 4179
_reflns_number_total 5165
_reflns_threshold_expression >2sigma(I)
_cod_data_source_file c2ob25554e.txt
_cod_data_source_block job_3d
_cod_database_code 7152397

loop_
_symmetry_equiv_pos_as_xyz
'x, y, z'
'-x, -y, -z'

loop_
_atom_site_label
_atom_site_type_symbol
_atom_site_fract_x
_atom_site_fract_y
_atom_site_fract_z
_atom_site_U_iso_or_equiv
_atom_site_adp_type
_atom_site_occupancy
_atom_site_symmetry_multiplicity
_atom_site_calc_flag
_atom_site_refinement_flags
I1 I 0.57851(5) -0.35818(3) 0.91725(3) 0.02643(11) Uani 1 1 d .
I2 I 0.29414(5) 0.30501(3) 0.81299(2) 0.02429(11) Uani 1 1 d .
C1 C 0.5784(6) -0.1613(5) 0.8698(4) 0.0192(11) Uani 1 1 d .
C2 C 0.6318(7) -0.0714(5) 0.9170(4) 0.0249(12) Uani 1 1 d .
H2 H 0.6763 -0.0893 0.9804 0.03 Uiso 1 1 calc R
N3 N 0.6111(6) 0.0455(4) 0.8594(3) 0.0259(10) Uani 1 1 d .
N4 N 0.5432(6) 0.0215(4) 0.7798(3) 0.0208(9) Uani 1 1 d .
N5 N 0.5232(6) -0.1027(4) 0.7821(3) 0.0221(10) Uani 1 1 d .
C6 C 0.5087(7) 0.1157(5) 0.6942(4) 0.0211(11) Uani 1 1 d .
C7 C 0.5750(7) 0.0784(5) 0.6104(4) 0.0212(11) Uani 1 1 d .
H7 H 0.6424 -0.0064 0.6124 0.025 Uiso 1 1 calc R
C8 C 0.5447(7) 0.1622(5) 0.5244(4) 0.0225(11) Uani 1 1 d .
H8 H 0.591 0.1363 0.4673 0.027 Uiso 1 1 calc R
C9 C 0.4446(7) 0.2860(5) 0.5227(4) 0.0181(10) Uani 1 1 d .
C10 C 0.3770(7) 0.3259(5) 0.6046(4) 0.0196(11) Uani 1 1 d .
H10 H 0.3104 0.411 0.6018 0.024 Uiso 1 1 calc R
C11 C 0.4073(6) 0.2397(5) 0.6924(3) 0.0170(10) Uani 1 1 d .
O12 O 0.4065(5) 0.3784(4) 0.4417(3) 0.0255(8) Uani 1 1 d .
C13 C 0.5057(8) 0.3581(6) 0.3583(4) 0.0296(13) Uani 1 1 d .
H13A H 0.6302 0.337 0.3749 0.044 Uiso 1 1 calc R
H13B H 0.4835 0.4379 0.31 0.044 Uiso 1 1 calc R
H13C H 0.4709 0.2854 0.3329 0.044 Uiso 1 1 calc R
I11 I -0.12151(5) 0.35854(3) 0.58349(2) 0.02288(10) Uani 1 1 d .
I12 I -0.04734(5) -0.30443(3) 0.69079(2) 0.02387(11) Uani 1 1 d .
C21 C -0.0059(7) 0.1657(5) 0.6267(4) 0.0183(10) Uani 1 1 d .
C22 C 0.0970(7) 0.0789(5) 0.5782(4) 0.0243(12) Uani 1 1 d .
H22 H 0.1319 0.0984 0.5139 0.029 Uiso 1 1 calc R
N23 N 0.1395(6) -0.0366(4) 0.6357(3) 0.0233(10) Uani 1 1 d .
N24 N 0.0591(6) -0.0164(4) 0.7173(3) 0.0198(9) Uani 1 1 d .
N25 N -0.0299(6) 0.1044(4) 0.7156(3) 0.0200(9) Uani 1 1 d .
C26 C 0.0753(7) -0.1098(5) 0.8031(4) 0.0192(11) Uani 1 1 d .
C27 C 0.1214(7) -0.0697(5) 0.8845(4) 0.0193(11) Uani 1 1 d .
H27 H 0.1446 0.0167 0.8806 0.023 Uiso 1 1 calc R
C28 C 0.1349(7) -0.1533(5) 0.9724(4) 0.0227(11) Uani 1 1 d .
H28 H 0.1687 -0.1254 1.0281 0.027 Uiso 1 1 calc R
C29 C 0.0979(7) -0.2780(5) 0.9764(3) 0.0184(11) Uani 1 1 d .
C30 C 0.0497(7) -0.3224(5) 0.8976(4) 0.0195(11) Uani 1 1 d .
H30 H 0.0252 -0.4087 0.9027 0.023 Uiso 1 1 calc R
C31 C 0.0370(7) -0.2363(5) 0.8082(3) 0.0186(10) Uani 1 1 d .
O32 O 0.1058(5) -0.3686(3) 1.0594(3) 0.0227(8) Uani 1 1 d .
C33 C 0.1822(7) -0.3371(5) 1.1415(4) 0.0236(12) Uani 1 1 d .
H33A H 0.296 -0.3123 1.125 0.035 Uiso 1 1 calc R
H33B H 0.1971 -0.4136 1.1928 0.035 Uiso 1 1 calc R
H33C H 0.1055 -0.264 1.1627 0.035 Uiso 1 1 calc R

loop_
_atom_site_aniso_label
_atom_site_aniso_U_11
_atom_site_aniso_U_22
_atom_site_aniso_U_33
_atom_site_aniso_U_23
_atom_site_aniso_U_13
_atom_site_aniso_U_12
I1 0.0381(2) 0.01656(18) 0.0219(2) 0.00155(14) 0.00552(15) -0.00265(15)
I2 0.0314(2) 0.02277(19) 0.01728(19) -0.00388(14) 0.00393(14) -0.00070(15)
C1 0.019(3) 0.014(2) 0.020(3) 0.004(2) 0.000(2) 0.003(2)
C2 0.034(3) 0.018(3) 0.021(3) 0.000(2) -0.007(2) -0.004(2)
N3 0.040(3) 0.020(2) 0.018(2) -0.0023(18) -0.006(2) -0.004(2)
N4 0.026(2) 0.016(2) 0.020(2) -0.0029(17) 0.0001(19) -0.0024(18)
N5 0.029(2) 0.017(2) 0.021(2) -0.0034(17) 0.0027(19) -0.0046(18)
C6 0.019(3) 0.021(3) 0.024(3) -0.003(2) -0.001(2) -0.004(2)
C7 0.027(3) 0.017(3) 0.019(3) -0.005(2) 0.003(2) 0.000(2)
C8 0.025(3) 0.023(3) 0.019(3) -0.004(2) 0.001(2) -0.003(2)
C9 0.017(3) 0.023(3) 0.016(3) -0.004(2) 0.0004(19) -0.007(2)
C10 0.023(3) 0.019(3) 0.017(3) -0.010(2) -0.004(2) 0.002(2)
C11 0.021(3) 0.016(2) 0.015(2) -0.0016(19) 0.006(2) -0.005(2)
O12 0.035(2) 0.023(2) 0.0131(18) 0.0028(15) 0.0022(16) 0.0010(17)
C13 0.035(3) 0.029(3) 0.021(3) 0.003(2) 0.001(2) -0.005(3)
I11 0.0327(2) 0.01647(18) 0.01795(19) 0.00139(13) -0.00403(14) -0.00403(14)
I12 0.0352(2) 0.02257(19) 0.01539(18) -0.00358(13) -0.00189(14) -0.00883(15)
C21 0.024(3) 0.014(2) 0.016(3) 0.0022(19) -0.002(2) -0.005(2)
C22 0.029(3) 0.026(3) 0.016(3) 0.000(2) 0.002(2) -0.006(2)
N23 0.031(3) 0.022(2) 0.015(2) -0.0022(18) 0.0035(19) -0.0016(19)
N24 0.026(2) 0.018(2) 0.013(2) 0.0003(17) 0.0032(18) -0.0005(18)
N25 0.028(2) 0.015(2) 0.017(2) -0.0022(16) 0.0017(18) -0.0023(18)
C26 0.020(3) 0.018(3) 0.019(3) -0.002(2) 0.003(2) 0.000(2)
C27 0.028(3) 0.013(2) 0.018(3) -0.0032(19) 0.000(2) -0.006(2)
C28 0.030(3) 0.023(3) 0.013(3) -0.001(2) -0.006(2) -0.002(2)
C29 0.022(3) 0.019(3) 0.012(2) 0.0036(19) 0.002(2) -0.003(2)
C30 0.026(3) 0.020(3) 0.016(3) -0.011(2) 0.005(2) -0.006(2)
C31 0.026(3) 0.017(2) 0.013(2) -0.0052(19) 0.000(2) -0.004(2)
O32 0.035(2) 0.0164(18) 0.0149(18) 0.0024(14) -0.0029(16) -0.0055(16)
C33 0.028(3) 0.023(3) 0.019(3) -0.002(2) -0.006(2) -0.001(2)

loop_
_atom_type_symbol
_atom_type_description
_atom_type_scat_dispersion_real
_atom_type_scat_dispersion_imag
_atom_type_scat_source
C C 0.0033 0.0016 'International Tables Vol C Tables 4.2.6.8 and 6.1.1.4'
H H 0 0 'International Tables Vol C Tables 4.2.6.8 and 6.1.1.4'
N N 0.0061 0.0033 'International Tables Vol C Tables 4.2.6.8 and 6.1.1.4'
I I -0.4742 1.8119 'International Tables Vol C Tables 4.2.6.8 and 6.1.1.4'
O O 0.0106 0.006 'International Tables Vol C Tables 4.2.6.8 and 6.1.1.4'

loop_
_geom_angle_atom_site_label_1
_geom_angle_atom_site_label_2
_geom_angle_atom_site_label_3
_geom_angle
N5 C1 C2 109.4(4)
N5 C1 I1 121.6(4)
C2 C1 I1 128.9(4)
N3 C2 C1 109.3(5)
N3 C2 H2 125.4
C1 C2 H2 125.4
N4 N3 C2 103.0(4)
N5 N4 N3 115.1(4)
N5 N4 C6 120.6(4)
N3 N4 C6 124.0(4)
N4 N5 C1 103.1(4)
C7 C6 C11 120.2(5)
C7 C6 N4 117.3(5)
C11 C6 N4 122.4(5)
C6 C7 C8 121.1(5)
C6 C7 H7 119.5
C8 C7 H7 119.5
C7 C8 C9 118.7(5)
C7 C8 H8 120.7
C9 C8 H8 120.7
O12 C9 C10 114.2(4)
O12 C9 C8 124.1(5)
C10 C9 C8 121.6(5)
C9 C10 C11 119.6(5)
C9 C10 H10 120.2
C11 C10 H10 120.2
C6 C11 C10 118.8(5)
C6 C11 I2 123.8(4)
C10 C11 I2 117.4(4)
C9 O12 C13 117.5(4)
O12 C13 H13A 109.5
O12 C13 H13B 109.5
H13A C13 H13B 109.5
O12 C13 H13C 109.5
H13A C13 H13C 109.5
H13B C13 H13C 109.5
N25 C21 C22 109.0(4)
N25 C21 I11 119.9(4)
C22 C21 I11 131.1(4)
N23 C22 C21 109.4(5)
N23 C22 H22 125.3
C21 C22 H22 125.3
C22 N23 N24 103.3(4)
N25 N24 N23 115.0(4)
N25 N24 C26 120.3(4)
N23 N24 C26 124.4(4)
N24 N25 C21 103.3(4)
C27 C26 C31 119.9(5)
C27 C26 N24 117.3(4)
C31 C26 N24 122.7(5)
C26 C27 C28 121.4(5)
C26 C27 H27 119.3
C28 C27 H27 119.3
C29 C28 C27 118.2(5)
C29 C28 H28 120.9
C27 C28 H28 120.9
C30 C29 O32 114.0(4)
C30 C29 C28 122.8(5)
O32 C29 C28 123.3(5)
C29 C30 C31 118.5(5)
C29 C30 H30 120.7
C31 C30 H30 120.7
C26 C31 C30 119.3(5)
C26 C31 I12 123.2(4)
C30 C31 I12 117.5(4)
C29 O32 C33 117.0(4)
O32 C33 H33A 109.5
O32 C33 H33B 109.5
H33A C33 H33B 109.5
O32 C33 H33C 109.5
H33A C33 H33C 109.5
H33B C33 H33C 109.5

loop_
_geom_bond_atom_site_label_1
_geom_bond_atom_site_label_2
_geom_bond_distance
I1 C1 2.064(5)
I2 C11 2.091(5)
C1 N5 1.337(6)
C1 C2 1.375(7)
C2 N3 1.340(7)
C2 H2 0.95
N3 N4 1.342(6)
N4 N5 1.338(6)
N4 C6 1.428(6)
C6 C7 1.388(7)
C6 C11 1.402(7)
C7 C8 1.378(7)
C7 H7 0.95
C8 C9 1.395(7)
C8 H8 0.95
C9 O12 1.373(6)
C9 C10 1.377(7)
C10 C11 1.409(7)
C10 H10 0.95
O12 C13 1.436(7)
C13 H13A 0.98
C13 H13B 0.98
C13 H13C 0.98
I11 C21 2.064(5)
I12 C31 2.091(5)
C21 N25 1.343(6)
C21 C22 1.383(8)
C22 N23 1.334(7)
C22 H22 0.95
N23 N24 1.346(6)
N24 N25 1.336(6)
N24 C26 1.422(6)
C26 C27 1.376(7)
C26 C31 1.403(7)
C27 C28 1.394(7)
C27 H27 0.95
C28 C29 1.384(7)
C28 H28 0.95
C29 C30 1.372(7)
C29 O32 1.379(6)
C30 C31 1.423(7)
C30 H30 0.95
O32 C33 1.436(6)
C33 H33A 0.98
C33 H33B 0.98
C33 H33C 0.98

loop_
_geom_torsion_atom_site_label_1
_geom_torsion_atom_site_label_2
_geom_torsion_atom_site_label_3
_geom_torsion_atom_site_label_4
_geom_torsion
N5 C1 C2 N3 -0.1(7)
I1 C1 C2 N3 179.3(4)
C1 C2 N3 N4 0.9(6)
C2 N3 N4 N5 -1.5(6)
C2 N3 N4 C6 -175.6(5)
N3 N4 N5 C1 1.4(6)
C6 N4 N5 C1 175.7(5)
C2 C1 N5 N4 -0.7(6)
I1 C1 N5 N4 179.8(3)
N5 N4 C6 C7 -45.3(7)
N3 N4 C6 C7 128.5(6)
N5 N4 C6 C11 132.4(5)
N3 N4 C6 C11 -53.8(7)
C11 C6 C7 C8 0.8(8)
N4 C6 C7 C8 178.6(5)
C6 C7 C8 C9 -0.4(8)
C7 C8 C9 O12 179.5(5)
C7 C8 C9 C10 0.3(8)
O12 C9 C10 C11 180.0(5)
C8 C9 C10 C11 -0.7(8)
C7 C6 C11 C10 -1.2(8)
N4 C6 C11 C10 -178.9(5)
C7 C6 C11 I2 178.1(4)
N4 C6 C11 I2 0.4(7)
C9 C10 C11 C6 1.2(7)
C9 C10 C11 I2 -178.2(4)
C10 C9 O12 C13 165.0(5)
C8 C9 O12 C13 -14.2(7)
N25 C21 C22 N23 -0.5(6)
I11 C21 C22 N23 -179.0(4)
C21 C22 N23 N24 0.7(6)
C22 N23 N24 N25 -0.6(6)
C22 N23 N24 C26 -175.7(5)
N23 N24 N25 C21 0.3(6)
C26 N24 N25 C21 175.6(4)
C22 C21 N25 N24 0.1(6)
I11 C21 N25 N24 178.8(3)
N25 N24 C26 C27 -47.1(7)
N23 N24 C26 C27 127.7(6)
N25 N24 C26 C31 129.3(5)
N23 N24 C26 C31 -55.9(7)
C31 C26 C27 C28 1.4(8)
N24 C26 C27 C28 177.9(5)
C26 C27 C28 C29 -1.0(8)
C27 C28 C29 C30 0.3(8)
C27 C28 C29 O32 -179.6(5)
O32 C29 C30 C31 179.8(4)
C28 C29 C30 C31 -0.1(8)
C27 C26 C31 C30 -1.1(8)
N24 C26 C31 C30 -177.4(5)
C27 C26 C31 I12 176.6(4)
N24 C26 C31 I12 0.3(7)
C29 C30 C31 C26 0.5(8)
C29 C30 C31 I12 -177.4(4)
C30 C29 O32 C33 170.2(5)
C28 C29 O32 C33 -9.9(7)
